data_4103044
loop_
_publ_author_name
'Cheng-Che Chu'
'Guillaume Raffy'
'Debdas Ray'
'Andr\'e Del Guerzo'
'Brice Kauffmann'
'Guillaume Wantz'
'Lionel Hirsch'
'Dario M. Bassani'

_publ_contact_author_address
;
Institut des Sciences Mol\'eculaires Universit\'e Bordeaux 1
CNRS UMR 5255
351 cours de la lib\'eration
33405 TALENCE cedex
;
_publ_contact_author_email d.bassani@ism.u-bordeaux1.fr
_publ_contact_author_fax +33540006994
_publ_contact_author_phone +33540002827
_publ_section_title
;
 Self-Assembly of Supramolecular Fullerene Ribbons via Hydrogen-Bonding
 Interactions and Their Impact on Fullerene Electronic Interactions and
 Charge Carrier Mobility
;
_journal_name_full 'Journal of the American Chemical Society'
_journal_page_first 12717
_journal_page_last 12723
_journal_paper_doi 10.1021/ja104750f
_journal_volume 132
_journal_year 2010
_chemical_formula_sum 'C80 H26 Cl3 N3 O3'
_chemical_formula_weight 1183.39
_space_group_IT_number 2
_symmetry_cell_setting triclinic
_symmetry_space_group_name_Hall '-P 1'
_symmetry_space_group_name_H-M 'P -1'
_atom_sites_solution_hydrogens geom
_atom_sites_solution_primary direct
_atom_sites_solution_secondary difmap
_audit_creation_method SHELXL-97
_cell_angle_alpha 77.41(3)
_cell_angle_beta 83.69(3)
_cell_angle_gamma 88.42(3)
_cell_formula_units_Z 2
_cell_length_a 9.952(2)
_cell_length_b 15.876(3)
_cell_length_c 15.877(3)
_cell_measurement_temperature 100(2)
_cell_volume 2433.4(9)
_computing_cell_refinement 'XDS Package, (Kabsch, 1993)'
_computing_data_collection 'MX Cube'
_computing_data_reduction 'XDS Package, (Kabsch, 1993)'
_computing_molecular_graphics 'Wingx, (Farrugia, 1999)'
_computing_publication_material 'Wingx, (Farrugia, 1999)'
_computing_structure_refinement 'SHELXL-97, (Sheldrick, 2008)'
_computing_structure_solution 'SHELXD-97, (Sheldrick, 2008)'
_diffrn_ambient_temperature 100(2)
_diffrn_detector_area_resol_mean 'ADSC Q315r'
_diffrn_measured_fraction_theta_full 0.918
_diffrn_measured_fraction_theta_max 0.918
_diffrn_measurement_device_type '3 circle goniostat'
_diffrn_measurement_method 'Phi scan'
_diffrn_radiation_monochromator 'kirkpatrick-Baez pair of bi-morph mirrors'
_diffrn_radiation_source 'undulator Beamline Proxima1 SOLEIL'
_diffrn_radiation_type 'synchrotron radiation'
_diffrn_radiation_wavelength 0.85500
_diffrn_reflns_av_R_equivalents 0.0416
_diffrn_reflns_av_sigmaI/netI 0.0336
_diffrn_reflns_limit_h_max 10
_diffrn_reflns_limit_h_min -10
_diffrn_reflns_limit_k_max 16
_diffrn_reflns_limit_k_min -16
_diffrn_reflns_limit_l_max 16
_diffrn_reflns_limit_l_min -16
_diffrn_reflns_number 21128
_diffrn_reflns_theta_full 26.74
_diffrn_reflns_theta_max 26.74
_diffrn_reflns_theta_min 1.59
_exptl_absorpt_coefficient_mu 0.257
_exptl_absorpt_correction_type none
_exptl_crystal_colour colorless
_exptl_crystal_density_diffrn 1.615
_exptl_crystal_density_method 'not measured'
_exptl_crystal_description 'thin plates'
_exptl_crystal_F_000 1204
_exptl_crystal_size_max 0.05
_exptl_crystal_size_mid 0.02
_exptl_crystal_size_min 0.002
_refine_diff_density_max 0.944
_refine_diff_density_min -1.271
_refine_diff_density_rms 0.137
_refine_ls_extinction_coef 0.044(9)
_refine_ls_extinction_expression Fc^*^=kFc[1+0.001xFc^2^\l^3^/sin(2\q)]^-1/4^
_refine_ls_extinction_method SHELXL
_refine_ls_goodness_of_fit_ref 1.657
_refine_ls_hydrogen_treatment constr
_refine_ls_matrix_type full
_refine_ls_number_parameters 803
_refine_ls_number_reflns 5465
_refine_ls_number_restraints 3
_refine_ls_restrained_S_all 1.658
_refine_ls_R_factor_all 0.1250
_refine_ls_R_factor_gt 0.1122
_refine_ls_shift/su_max 0.000
_refine_ls_shift/su_mean 0.000
_refine_ls_structure_factor_coef Fsqd
_refine_ls_weighting_details 'calc w=1/[\s^2^(Fo^2^)+(0.2000P)^2^+0.0000P] where P=(Fo^2^+2Fc^2^)/3'
_refine_ls_weighting_scheme calc
_refine_ls_wR_factor_gt 0.3345
_refine_ls_wR_factor_ref 0.3490
_reflns_number_gt 4504
_reflns_number_total 5465
_reflns_threshold_expression >2sigma(I)
_cod_data_source_file ja104750f_si_002.cif
_cod_data_source_block db1
_cod_original_cell_volume 2433.4(8)
_cod_database_code 4103044

loop_
_symmetry_equiv_pos_as_xyz
'x, y, z'
'-x, -y, -z'

loop_
_atom_site_label
_atom_site_type_symbol
_atom_site_fract_x
_atom_site_fract_y
_atom_site_fract_z
_atom_site_U_iso_or_equiv
_atom_site_adp_type
_atom_site_occupancy
_atom_site_symmetry_multiplicity
_atom_site_calc_flag
_atom_site_refinement_flags
Cl2 Cl 0.3559(2) 0.53094(13) 0.17307(16) 0.0649(8) Uani 1 1 d D
Cl3 Cl 0.2170(4) 0.45027(16) 0.0633(2) 0.1136(15) Uani 1 1 d D
O1 O 0.5334(5) 0.4045(3) 0.4595(3) 0.0319(12) Uani 1 1 d .
N1 N 0.4172(5) 0.3322(3) 0.3466(3) 0.0261(14) Uani 1 1 d .
N3 N 0.3330(5) 0.4632(3) 0.4970(3) 0.0222(13) Uani 1 1 d .
H3 H 0.3741 0.4986 0.5194 0.027 Uiso 1 1 calc R
Cl1 Cl 0.0701(3) 0.52203(17) 0.2004(4) 0.175(3) Uani 1 1 d D
O2 O 0.1403(5) 0.3376(3) 0.3558(3) 0.0416(13) Uani 1 1 d .
C008 C 0.4153(7) 0.2641(4) 0.2998(4) 0.0266(16) Uani 1 1 d .
O3 O 0.1338(4) 0.5161(3) 0.5437(3) 0.0353(13) Uani 1 1 d .
N2 N 0.1339(5) 0.4272(3) 0.4488(3) 0.0281(14) Uani 1 1 d .
H2 H 0.0497 0.4381 0.4434 0.034 Uiso 1 1 calc R
C011 C 0.2868(6) 0.2911(4) 0.6486(4) 0.0244(15) Uani 1 1 d .
H011 H 0.3791 0.3017 0.6425 0.029 Uiso 1 1 calc R
C012 C 0.2106(6) 0.3015(4) 0.7236(4) 0.0230(15) Uani 1 1 d .
C013 C 0.8506(7) -0.0035(4) 0.0802(4) 0.0270(16) Uani 1 1 d .
C014 C 0.1956(7) 0.3675(4) 0.4053(4) 0.0285(16) Uani 1 1 d .
C015 C 0.3171(6) 0.2544(4) 0.5004(4) 0.0238(15) Uani 1 1 d .
H01A H 0.2752 0.2113 0.4771 0.029 Uiso 1 1 calc R
H01B H 0.4052 0.2325 0.5156 0.029 Uiso 1 1 calc R
C016 C 0.3374(6) 0.3383(4) 0.4279(4) 0.0249(15) Uani 1 1 d .
C017 C 0.9776(7) -0.0029(5) 0.2026(4) 0.0362(19) Uani 1 1 d .
C018 C 0.9621(6) 0.0231(4) 0.1110(4) 0.0278(17) Uani 1 1 d .
C019 C 0.3890(6) 0.1716(4) 0.3302(4) 0.0260(16) Uani 1 1 d .
C020 C 0.1955(7) 0.4704(4) 0.4998(4) 0.0256(16) Uani 1 1 d .
C021 C 0.2318(6) 0.2655(3) 0.5823(4) 0.0203(14) Uani 1 1 d .
C022 C 0.4108(7) 0.4047(4) 0.4618(4) 0.0221(15) Uani 1 1 d .
C023 C 0.5764(8) 0.1468(5) 0.4200(4) 0.0406(19) Uani 1 1 d .
C024 C 0.7667(8) -0.0814(4) 0.2269(5) 0.038(2) Uani 1 1 d .
C025 C 0.2793(7) 0.3315(4) 0.7948(4) 0.0275(15) Uani 1 1 d .
C026 C 0.0926(7) 0.2500(3) 0.5908(4) 0.0255(16) Uani 1 1 d .
H026 H 0.0547 0.2336 0.5459 0.031 Uiso 1 1 calc R
C027 C 0.6544(8) 0.3426(4) 0.2707(5) 0.042(2) Uani 1 1 d .
C028 C 0.0095(6) 0.2588(3) 0.6653(4) 0.0225(15) Uani 1 1 d .
C029 C 1.0073(7) 0.1113(4) 0.0791(4) 0.0353(18) Uani 1 1 d .
C030 C 0.4894(9) 0.0273(5) 0.3794(5) 0.053(3) Uani 1 1 d .
C031 C 0.4615(7) 0.1185(5) 0.3886(4) 0.040(2) Uani 1 1 d .
C032 C 0.0723(6) 0.2847(4) 0.7306(4) 0.0245(15) Uani 1 1 d .
H032 H 0.0192 0.2910 0.7809 0.029 Uiso 1 1 calc R
C033 C 0.6192(6) 0.2276(4) 0.3932(4) 0.0268(16) Uani 1 1 d .
C034 C 0.7500(7) -0.0567(4) 0.1384(5) 0.0345(17) Uani 1 1 d .
C035 C 0.6178(7) -0.0317(4) 0.1132(5) 0.0356(18) Uani 1 1 d .
C036 C 0.9393(8) 0.1651(5) 0.0180(5) 0.044(2) Uani 1 1 d .
C037 C -0.1421(6) 0.2443(4) 0.6734(4) 0.0270(15) Uani 1 1 d .
C038 C 0.3722(8) 0.0570(6) 0.2486(7) 0.056(2) Uani 1 1 d .
C039 C 0.4175(7) 0.2855(4) 0.2055(4) 0.0352(18) Uani 1 1 d .
C040 C 0.3484(7) 0.1392(5) 0.2586(6) 0.043(2) Uani 1 1 d .
C041 C 0.7821(8) 0.0554(5) 0.0171(4) 0.040(2) Uani 1 1 d .
C042 C 0.6344(9) 0.3641(4) 0.1829(5) 0.044(2) Uani 1 1 d .
C043 C 0.5200(8) 0.3373(4) 0.1508(4) 0.042(2) Uani 1 1 d .
C044 C 0.5113(8) -0.0343(4) 0.1780(5) 0.045(2) Uani 1 1 d .
C045 C 0.4184(7) 0.2896(4) 0.8059(4) 0.0358(17) Uani 1 1 d .
H04A H 0.4573 0.3088 0.8512 0.054 Uiso 1 1 calc R
H04B H 0.4762 0.3057 0.7525 0.054 Uiso 1 1 calc R
H04C H 0.4089 0.2279 0.8211 0.054 Uiso 1 1 calc R
C046 C 0.7000(10) 0.3311(5) 0.0430(5) 0.058(3) Uani 1 1 d .
C047 C 0.7270(12) 0.2100(7) -0.0227(5) 0.065(3) Uani 1 1 d .
C048 C 0.9705(9) 0.1759(6) 0.3218(7) 0.061(3) Uani 1 1 d .
C049 C 0.7700(9) 0.2451(5) 0.3695(5) 0.050(2) Uani 1 1 d .
C050 C 0.3663(7) 0.2110(6) 0.1789(5) 0.053(3) Uani 1 1 d .
C051 C 0.6211(10) 0.0045(5) 0.4077(5) 0.057(3) Uani 1 1 d .
C052 C 0.5439(9) 0.1022(7) 0.0269(5) 0.060(3) Uani 1 1 d .
C053 C 0.8406(8) -0.0345(4) 0.3430(4) 0.040(2) Uani 1 1 d .
C054 C 0.7801(12) 0.2793(6) 0.0002(5) 0.074(3) Uani 1 1 d .
C055 C -0.2014(8) 0.2173(5) 0.7658(4) 0.047(2) Uani 1 1 d .
H05A H -0.2966 0.2075 0.7678 0.070 Uiso 1 1 calc R
H05B H -0.1874 0.2619 0.7961 0.070 Uiso 1 1 calc R
H05C H -0.1585 0.1650 0.7929 0.070 Uiso 1 1 calc R
C056 C 0.8811(8) -0.0539(4) 0.2592(4) 0.038(2) Uani 1 1 d .
C057 C 1.0365(8) 0.0696(7) 0.2297(6) 0.056(3) Uani 1 1 d .
C058 C 0.8911(8) 0.3168(5) 0.2297(6) 0.050(2) Uani 1 1 d .
C059 C 0.6507(10) -0.0811(4) 0.2901(6) 0.055(3) Uani 1 1 d .
C060 C 0.7525(12) 0.3632(5) 0.1193(7) 0.071(3) Uani 1 1 d .
C061 C 0.1948(8) 0.3099(5) 0.8828(4) 0.0440(19) Uani 1 1 d .
H06A H 0.2410 0.3292 0.9252 0.066 Uiso 1 1 calc R
H06B H 0.1816 0.2486 0.9001 0.066 Uiso 1 1 calc R
H06C H 0.1086 0.3384 0.8787 0.066 Uiso 1 1 calc R
C062 C 0.9963(9) 0.0882(7) 0.3098(6) 0.066(3) Uani 1 1 d .
C063 C 0.8601(8) 0.1803(6) 0.3800(5) 0.057(3) Uani 1 1 d .
C064 C 0.9113(10) 0.2552(6) 0.0272(7) 0.075(4) Uani 1 1 d .
C065 C 1.0539(7) 0.1436(6) 0.1486(7) 0.065(3) Uani 1 1 d .
C066 C -0.1751(8) 0.1685(5) 0.6301(5) 0.049(2) Uani 1 1 d .
H06D H -0.1382 0.1811 0.5703 0.074 Uiso 1 1 calc R
H06E H -0.2713 0.1620 0.6337 0.074 Uiso 1 1 calc R
H06F H -0.1360 0.1159 0.6598 0.074 Uiso 1 1 calc R
C067 C 0.9033(9) 0.0363(6) 0.3655(5) 0.057(3) Uani 1 1 d .
C068 C 0.6758(9) 0.0742(5) 0.4306(4) 0.045(2) Uani 1 1 d .
C069 C 0.7866(7) 0.3141(4) 0.2957(5) 0.040(2) Uani 1 1 d .
C070 C 0.8274(10) 0.1383(6) -0.0118(5) 0.058(3) Uani 1 1 d .
C071 C 0.5606(10) 0.3179(5) 0.0670(5) 0.053(2) Uani 1 1 d .
C072 C 0.6987(9) -0.0487(4) 0.3658(5) 0.049(2) Uani 1 1 d .
C073 C 1.0307(10) 0.2255(7) 0.1579(9) 0.079(4) Uani 1 1 d .
C074 C 0.5026(10) 0.2474(6) 0.0430(5) 0.062(3) Uani 1 1 d .
C075 C 0.4397(9) 0.0009(5) 0.3125(7) 0.057(3) Uani 1 1 d .
C076 C 0.6323(9) 0.0377(5) 0.0386(5) 0.046(2) Uani 1 1 d .
C077 C 0.4321(9) 0.1038(5) 0.0890(6) 0.057(3) Uani 1 1 d .
C078 C 0.5952(12) 0.1913(6) -0.0065(5) 0.061(3) Uani 1 1 d .
C079 C 0.4069(10) 0.1930(7) 0.0988(6) 0.067(3) Uani 1 1 d .
C080 C 0.4100(8) 0.0391(7) 0.1660(7) 0.064(3) Uani 1 1 d .
C081 C 0.9623(11) 0.2830(6) 0.0959(8) 0.075(4) Uani 1 1 d .
C082 C 0.5287(10) -0.0583(5) 0.2669(6) 0.056(2) Uani 1 1 d .
C083 C 0.8077(11) 0.0922(5) 0.4145(5) 0.054(3) Uani 1 1 d .
C084 C 0.2982(8) 0.4294(4) 0.7661(5) 0.0419(19) Uani 1 1 d .
H08A H 0.3399 0.4501 0.8094 0.063 Uiso 1 1 calc R
H08B H 0.2118 0.4568 0.7590 0.063 Uiso 1 1 calc R
H08C H 0.3549 0.4426 0.7120 0.063 Uiso 1 1 calc R
C085 C 0.8741(11) 0.3393(5) 0.1416(8) 0.070(3) Uani 1 1 d .
C086 C -0.2091(8) 0.3261(5) 0.6269(6) 0.059(2) Uani 1 1 d .
H08D H -0.1690 0.3416 0.5679 0.088 Uiso 1 1 calc R
H08E H -0.1966 0.3721 0.6557 0.088 Uiso 1 1 calc R
H08F H -0.3040 0.3161 0.6279 0.088 Uiso 1 1 calc R
C087 C 0.9924(8) 0.2434(7) 0.2418(8) 0.076(4) Uani 1 1 d .
C088 C 0.2150(8) 0.4708(5) 0.1665(6) 0.062(3) Uani 1 1 d D
H088 H 0.2210 0.4151 0.2073 0.075 Uiso 1 1 calc R
C1 C 0.5495(7) 0.2969(4) 0.3372(4) 0.0298(17) Uani 1 1 d .

loop_
_atom_site_aniso_label
_atom_site_aniso_U_11
_atom_site_aniso_U_22
_atom_site_aniso_U_33
_atom_site_aniso_U_23
_atom_site_aniso_U_13
_atom_site_aniso_U_12
Cl2 0.0637(16) 0.0434(13) 0.0918(18) -0.0171(11) -0.0245(12) 0.0104(10)
Cl3 0.179(3) 0.0588(17) 0.099(2) 0.0298(15) -0.084(2) -0.0474(19)
O1 0.029(3) 0.026(2) 0.046(3) -0.022(2) 0.003(2) 0.006(2)
N1 0.038(3) 0.017(3) 0.024(3) -0.010(2) 0.004(2) 0.005(2)
N3 0.027(3) 0.017(3) 0.027(3) -0.015(2) 0.002(2) 0.006(2)
Cl1 0.0548(19) 0.0390(15) 0.428(8) -0.055(3) -0.002(3) 0.0141(13)
O2 0.040(3) 0.044(3) 0.051(3) -0.031(3) -0.011(2) 0.016(2)
C008 0.039(4) 0.021(3) 0.020(3) -0.008(3) 0.001(3) 0.006(3)
O3 0.035(3) 0.029(3) 0.044(3) -0.016(2) 0.001(2) 0.014(2)
N2 0.033(3) 0.025(3) 0.031(3) -0.017(2) -0.002(2) 0.014(2)
C011 0.028(4) 0.017(3) 0.026(4) -0.004(3) 0.003(3) 0.003(3)
C012 0.037(4) 0.015(3) 0.016(3) -0.005(2) 0.001(3) 0.007(3)
C013 0.031(4) 0.025(3) 0.027(4) -0.019(3) 0.011(3) 0.005(3)
C014 0.034(4) 0.021(3) 0.034(4) -0.015(3) -0.003(3) 0.007(3)
C015 0.028(4) 0.016(3) 0.027(3) -0.008(3) 0.005(3) 0.008(3)
C016 0.031(4) 0.022(3) 0.024(3) -0.014(3) 0.007(3) 0.012(3)
C017 0.034(4) 0.043(4) 0.038(4) -0.025(3) -0.004(3) 0.029(3)
C018 0.025(4) 0.031(4) 0.029(4) -0.019(3) 0.010(3) 0.016(3)
C019 0.020(3) 0.025(3) 0.035(4) -0.017(3) 0.008(3) 0.004(3)
C020 0.039(4) 0.008(3) 0.029(4) -0.006(3) 0.002(3) 0.010(3)
C021 0.021(4) 0.014(3) 0.026(4) -0.008(3) 0.005(3) 0.003(2)
C022 0.033(4) 0.013(3) 0.019(3) -0.006(2) 0.007(3) 0.003(3)
C023 0.061(6) 0.040(4) 0.021(4) -0.012(3) 0.007(3) 0.007(4)
C024 0.057(5) 0.020(3) 0.034(4) -0.011(3) 0.015(4) 0.016(3)
C025 0.036(4) 0.025(3) 0.022(3) -0.008(3) 0.002(3) -0.002(3)
C026 0.050(5) 0.012(3) 0.016(3) -0.006(2) -0.001(3) 0.003(3)
C027 0.053(5) 0.008(3) 0.065(6) -0.021(3) 0.022(4) -0.004(3)
C028 0.031(4) 0.012(3) 0.023(3) -0.003(2) 0.004(3) 0.006(3)
C029 0.031(4) 0.037(4) 0.038(4) -0.021(4) 0.020(3) -0.003(3)
C030 0.061(6) 0.032(4) 0.042(5) 0.019(4) 0.039(4) 0.013(4)
C031 0.040(5) 0.047(4) 0.027(4) -0.006(3) 0.016(3) 0.011(4)
C032 0.034(4) 0.019(3) 0.018(3) -0.005(3) 0.006(3) 0.006(3)
C033 0.030(4) 0.037(4) 0.023(3) -0.025(3) -0.009(3) 0.018(3)
C034 0.039(4) 0.027(4) 0.046(5) -0.033(3) 0.003(3) 0.009(3)
C035 0.033(4) 0.033(4) 0.050(5) -0.037(4) 0.008(3) -0.006(3)
C036 0.041(5) 0.043(5) 0.044(5) -0.015(4) 0.026(4) -0.001(4)
C037 0.032(4) 0.027(3) 0.020(3) -0.002(3) 0.001(3) 0.002(3)
C038 0.032(5) 0.055(5) 0.092(7) -0.045(5) 0.011(4) -0.005(4)
C039 0.048(5) 0.034(4) 0.026(4) -0.014(3) -0.008(3) 0.029(3)
C040 0.015(4) 0.042(4) 0.087(6) -0.048(4) 0.005(3) -0.001(3)
C041 0.054(5) 0.050(5) 0.023(4) -0.024(3) -0.003(3) 0.027(4)
C042 0.067(6) 0.010(3) 0.044(5) 0.002(3) 0.027(4) 0.011(3)
C043 0.062(5) 0.027(4) 0.026(4) 0.007(3) 0.008(4) 0.028(4)
C044 0.043(5) 0.031(4) 0.069(6) -0.037(4) 0.015(4) -0.010(3)
C045 0.040(4) 0.036(4) 0.033(4) -0.008(3) -0.009(3) 0.001(3)
C046 0.101(8) 0.026(4) 0.031(4) 0.011(3) 0.031(4) 0.022(4)
C047 0.098(8) 0.069(7) 0.016(4) 0.006(4) 0.011(4) 0.034(6)
C048 0.043(5) 0.049(5) 0.111(8) -0.045(6) -0.044(5) 0.007(4)
C049 0.069(6) 0.060(5) 0.035(4) -0.042(4) -0.009(4) 0.002(5)
C050 0.027(4) 0.098(7) 0.048(5) -0.047(5) -0.022(3) 0.045(4)
C051 0.098(7) 0.032(4) 0.028(4) 0.002(3) 0.021(4) 0.036(5)
C052 0.058(6) 0.098(8) 0.044(5) -0.058(5) -0.014(4) 0.027(5)
C053 0.064(6) 0.026(4) 0.026(4) -0.003(3) -0.005(3) 0.030(4)
C054 0.132(10) 0.034(5) 0.034(5) 0.012(4) 0.041(5) 0.027(6)
C055 0.036(4) 0.072(5) 0.031(4) -0.010(4) 0.001(3) -0.006(4)
C056 0.052(5) 0.029(4) 0.030(4) -0.006(3) 0.003(4) 0.028(4)
C057 0.022(4) 0.096(7) 0.072(6) -0.061(6) -0.019(4) 0.033(4)
C058 0.047(5) 0.039(4) 0.068(6) -0.038(4) 0.027(4) -0.023(4)
C059 0.070(6) 0.012(3) 0.071(6) -0.002(4) 0.031(5) 0.005(4)
C060 0.102(9) 0.012(4) 0.083(7) 0.003(4) 0.038(6) -0.004(4)
C061 0.052(5) 0.052(5) 0.028(4) -0.013(3) 0.001(3) -0.006(4)
C062 0.043(5) 0.109(8) 0.065(6) -0.058(6) -0.022(5) 0.037(6)
C063 0.043(5) 0.092(7) 0.055(5) -0.057(5) -0.015(4) 0.025(5)
C064 0.070(7) 0.044(5) 0.076(7) 0.030(5) 0.059(6) 0.014(5)
C065 0.008(4) 0.077(6) 0.127(9) -0.075(7) 0.018(4) -0.008(4)
C066 0.047(5) 0.055(5) 0.050(5) -0.024(4) 0.000(4) -0.003(4)
C067 0.048(5) 0.079(6) 0.043(5) -0.001(4) -0.028(4) 0.028(5)
C068 0.067(6) 0.052(5) 0.013(4) -0.005(3) -0.003(3) 0.032(4)
C069 0.039(5) 0.030(4) 0.060(5) -0.037(4) 0.016(4) -0.010(3)
C070 0.087(7) 0.058(6) 0.023(4) -0.012(4) 0.019(4) 0.025(5)
C071 0.088(7) 0.036(4) 0.025(4) 0.005(3) 0.001(4) 0.038(5)
C072 0.085(7) 0.020(4) 0.029(4) 0.006(3) 0.019(4) 0.025(4)
C073 0.048(6) 0.054(6) 0.139(10) -0.055(7) 0.046(6) -0.021(5)
C074 0.070(6) 0.068(6) 0.039(5) 0.014(5) -0.025(5) 0.023(5)
C075 0.056(6) 0.039(5) 0.078(7) -0.040(5) 0.048(5) -0.031(4)
C076 0.063(6) 0.057(5) 0.032(4) -0.036(4) -0.015(4) 0.009(4)
C077 0.064(6) 0.052(5) 0.074(7) -0.039(5) -0.049(5) 0.020(5)
C078 0.118(9) 0.053(5) 0.020(4) -0.018(4) -0.033(5) 0.041(6)
C079 0.065(6) 0.104(8) 0.047(5) -0.041(5) -0.032(5) 0.045(6)
C080 0.019(4) 0.108(8) 0.093(7) -0.089(7) 0.003(4) -0.010(5)
C081 0.078(7) 0.043(6) 0.108(9) -0.057(6) 0.073(7) -0.045(5)
C082 0.075(7) 0.024(4) 0.072(7) -0.023(4) 0.016(5) -0.021(4)
C083 0.094(8) 0.046(5) 0.033(4) -0.023(4) -0.038(5) 0.034(5)
C084 0.063(5) 0.022(4) 0.043(4) -0.010(3) -0.013(4) 0.002(3)
C085 0.075(8) 0.033(5) 0.093(8) -0.011(5) 0.028(6) -0.025(5)
C086 0.042(5) 0.046(5) 0.076(6) 0.009(4) 0.000(4) 0.005(4)
C087 0.014(4) 0.113(9) 0.135(10) -0.106(9) 0.010(5) -0.019(5)
C088 0.060(6) 0.036(4) 0.086(7) 0.001(4) -0.015(5) 0.008(4)
C1 0.033(4) 0.017(3) 0.037(4) -0.010(3) 0.014(3) 0.004(3)

loop_
_atom_type_symbol
_atom_type_description
_atom_type_scat_dispersion_real
_atom_type_scat_dispersion_imag
_atom_type_scat_source
C C 0.0033 0.0016 'International Tables Vol C Tables 4.2.6.8 and 6.1.1.4'
H H 0.0000 0.0000 'International Tables Vol C Tables 4.2.6.8 and 6.1.1.4'
N N 0.0061 0.0033 'International Tables Vol C Tables 4.2.6.8 and 6.1.1.4'
O O 0.0106 0.0060 'International Tables Vol C Tables 4.2.6.8 and 6.1.1.4'
Cl Cl 0.1484 0.1585 'International Tables Vol C Tables 4.2.6.8 and 6.1.1.4'

loop_
_geom_angle_atom_site_label_1
_geom_angle_atom_site_label_2
_geom_angle_atom_site_label_3
_geom_angle
C1 N1 C008 70.9(4)
C1 N1 C016 126.5(5)
C008 N1 C016 127.6(5)
C022 N3 C020 125.6(5)
N1 C008 C039 119.7(5)
N1 C008 C019 131.1(5)
C039 C008 C019 108.4(5)
N1 C008 C1 54.0(4)
C039 C008 C1 114.7(5)
C019 C008 C1 113.4(5)
C020 N2 C014 125.5(5)
C021 C011 C012 122.8(6)
C011 C012 C032 117.1(6)
C011 C012 C025 119.8(6)
C032 C012 C025 123.1(5)
C018 C013 C041 120.0(6)
C018 C013 C034 120.3(6)
C041 C013 C034 107.8(6)
O2 C014 N2 122.5(6)
O2 C014 C016 121.5(5)
N2 C014 C016 116.0(6)
C021 C015 C016 114.9(4)
N1 C016 C022 104.7(5)
N1 C016 C014 106.7(5)
C022 C016 C014 112.9(5)
N1 C016 C015 117.9(4)
C022 C016 C015 109.1(5)
C014 C016 C015 105.7(5)
C056 C017 C018 120.7(7)
C056 C017 C057 119.0(7)
C018 C017 C057 108.3(7)
C013 C018 C017 119.4(6)
C013 C018 C029 118.7(6)
C017 C018 C029 109.3(6)
C031 C019 C040 118.4(6)
C031 C019 C008 123.4(7)
C040 C019 C008 107.9(6)
O3 C020 N3 120.3(6)
O3 C020 N2 123.0(6)
N3 C020 N2 116.7(5)
C011 C021 C026 118.9(5)
C011 C021 C015 122.0(5)
C026 C021 C015 119.1(5)
O1 C022 N3 121.4(6)
O1 C022 C016 121.4(5)
N3 C022 C016 117.2(5)
C033 C023 C031 120.9(6)
C033 C023 C068 120.0(7)
C031 C023 C068 107.6(7)
C034 C024 C056 120.4(6)
C034 C024 C059 119.1(8)
C056 C024 C059 108.7(7)
C061 C025 C045 107.6(5)
C061 C025 C084 109.6(5)
C045 C025 C084 108.3(6)
C061 C025 C012 112.1(6)
C045 C025 C012 111.7(5)
C084 C025 C012 107.5(5)
C028 C026 C021 121.4(6)
C042 C027 C069 119.6(6)
C042 C027 C1 121.5(7)
C069 C027 C1 109.0(7)
C026 C028 C032 116.7(6)
C026 C028 C037 121.4(5)
C032 C028 C037 121.8(5)
C036 C029 C065 119.8(7)
C036 C029 C018 119.2(7)
C065 C029 C018 109.6(7)
C075 C030 C051 124.5(7)
C075 C030 C031 118.0(8)
C051 C030 C031 106.9(8)
C019 C031 C023 122.7(7)
C019 C031 C030 119.3(8)
C023 C031 C030 107.0(7)
C012 C032 C028 123.1(5)
C023 C033 C1 125.2(6)
C023 C033 C049 119.4(6)
C1 C033 C049 106.2(6)
C024 C034 C035 119.0(6)
C024 C034 C013 119.6(7)
C035 C034 C013 109.6(6)
C044 C035 C076 121.6(7)
C044 C035 C034 118.3(7)
C076 C035 C034 108.4(6)
C070 C036 C029 121.8(7)
C070 C036 C064 106.3(8)
C029 C036 C064 118.7(9)
C055 C037 C028 112.4(5)
C055 C037 C086 111.5(6)
C028 C037 C086 108.9(5)
C055 C037 C066 104.9(6)
C028 C037 C066 110.8(5)
C086 C037 C066 108.3(6)
C040 C038 C080 121.2(10)
C040 C038 C075 117.5(9)
C080 C038 C075 110.6(7)
C043 C039 C008 122.5(7)
C043 C039 C050 119.5(6)
C008 C039 C050 107.8(6)
C038 C040 C019 123.5(8)
C038 C040 C050 118.0(7)
C019 C040 C050 107.6(6)
C070 C041 C013 119.9(8)
C070 C041 C076 120.2(7)
C013 C041 C076 107.4(6)
C027 C042 C043 122.6(6)
C027 C042 C060 117.7(9)
C043 C042 C060 109.1(8)
C042 C043 C039 122.2(6)
C042 C043 C071 108.8(7)
C039 C043 C071 117.6(8)
C035 C044 C082 122.6(8)
C035 C044 C080 117.3(7)
C082 C044 C080 107.9(7)
C054 C046 C071 123.8(10)
C054 C046 C060 119.7(10)
C071 C046 C060 105.0(7)
C078 C047 C054 122.0(8)
C078 C047 C070 119.1(10)
C054 C047 C070 108.5(10)
C063 C048 C062 112.0(10)
C063 C048 C087 119.7(7)
C062 C048 C087 114.7(9)
C063 C049 C069 120.3(8)
C063 C049 C033 120.8(8)
C069 C049 C033 108.3(6)
C079 C050 C039 122.0(9)
C079 C050 C040 120.3(8)
C039 C050 C040 107.0(6)
C072 C051 C068 121.5(9)
C072 C051 C030 117.0(9)
C068 C051 C030 109.6(7)
C076 C052 C077 120.0(9)
C076 C052 C078 118.7(9)
C077 C052 C078 108.9(7)
C067 C053 C072 119.6(6)
C067 C053 C056 118.7(7)
C072 C053 C056 110.1(7)
C046 C054 C047 120.7(11)
C046 C054 C064 118.9(11)
C047 C054 C064 108.1(8)
C017 C056 C024 119.6(6)
C017 C056 C053 119.3(7)
C024 C056 C053 109.1(7)
C062 C057 C017 121.3(9)
C062 C057 C065 119.6(8)
C017 C057 C065 106.3(6)
C069 C058 C085 123.9(9)
C069 C058 C087 116.6(8)
C085 C058 C087 107.4(8)
C082 C059 C024 122.0(9)
C082 C059 C072 118.6(7)
C024 C059 C072 107.2(8)
C085 C060 C042 122.9(10)
C085 C060 C046 119.1(8)
C042 C060 C046 105.7(9)
C067 C062 C057 119.0(10)
C067 C062 C048 107.0(8)
C057 C062 C048 122.8(10)
C049 C063 C048 123.3(9)
C049 C063 C083 117.5(8)
C048 C063 C083 108.3(7)
C081 C064 C054 123.0(9)
C081 C064 C036 118.4(9)
C054 C064 C036 108.1(11)
C073 C065 C029 122.5(11)
C073 C065 C057 118.8(9)
C029 C065 C057 106.5(7)
C062 C067 C053 122.7(8)
C062 C067 C083 109.2(8)
C053 C067 C083 115.3(8)
C083 C068 C051 122.1(7)
C083 C068 C023 119.0(8)
C051 C068 C023 108.8(8)
C058 C069 C049 122.8(7)
C058 C069 C027 117.3(8)
C049 C069 C027 108.6(6)
C041 C070 C036 120.5(7)
C041 C070 C047 118.9(9)
C036 C070 C047 108.9(9)
C046 C071 C074 116.7(7)
C046 C071 C043 111.4(8)
C074 C071 C043 120.2(8)
C051 C072 C053 121.4(8)
C051 C072 C059 121.7(8)
C053 C072 C059 104.9(6)
C065 C073 C081 119.3(11)
C065 C073 C087 120.6(12)
C081 C073 C087 109.2(9)
C079 C074 C071 122.3(9)
C079 C074 C078 107.7(8)
C071 C074 C078 118.2(9)
C030 C075 C038 123.0(7)
C030 C075 C082 117.1(9)
C038 C075 C082 107.3(8)
C052 C076 C035 121.9(8)
C052 C076 C041 120.2(8)
C035 C076 C041 106.8(6)
C052 C077 C080 122.5(7)
C052 C077 C079 109.3(9)
C080 C077 C079 115.8(8)
C047 C078 C052 122.9(8)
C047 C078 C074 118.6(9)
C052 C078 C074 104.9(9)
C050 C079 C074 118.1(10)
C050 C079 C077 121.1(10)
C074 C079 C077 109.1(8)
C038 C080 C077 123.5(8)
C038 C080 C044 107.0(9)
C077 C080 C044 116.8(7)
C064 C081 C073 121.1(8)
C064 C081 C085 117.4(12)
C073 C081 C085 108.2(10)
C059 C082 C044 119.1(8)
C059 C082 C075 120.9(9)
C044 C082 C075 107.2(8)
C068 C083 C063 123.0(7)
C068 C083 C067 119.9(8)
C063 C083 C067 103.4(8)
C060 C085 C058 118.3(9)
C060 C085 C081 121.9(11)
C058 C085 C081 108.5(11)
C073 C087 C048 123.5(9)
C073 C087 C058 106.8(11)
C048 C087 C058 117.2(7)
Cl1 C088 Cl3 114.1(5)
Cl1 C088 Cl2 109.4(5)
Cl3 C088 Cl2 110.6(5)
N1 C1 C033 131.9(5)
N1 C1 C027 120.6(5)
C033 C1 C027 106.4(6)
N1 C1 C008 55.1(4)
C033 C1 C008 113.9(5)
C027 C1 C008 115.9(6)

loop_
_geom_bond_atom_site_label_1
_geom_bond_atom_site_label_2
_geom_bond_distance
Cl2 C088 1.743(9)
Cl3 C088 1.737(9)
O1 C022 1.217(7)
N1 C1 1.422(8)
N1 C008 1.440(8)
N1 C016 1.460(7)
N3 C022 1.366(7)
N3 C020 1.367(8)
Cl1 C088 1.728(8)
O2 C014 1.191(8)
C008 C039 1.458(9)
C008 C019 1.463(9)
C008 C1 1.660(10)
O3 C020 1.220(7)
N2 C020 1.370(8)
N2 C014 1.383(8)
C011 C021 1.376(9)
C011 C012 1.379(8)
C012 C032 1.397(9)
C012 C025 1.547(9)
C013 C018 1.374(10)
C013 C041 1.431(10)
C013 C034 1.439(10)
C014 C016 1.529(9)
C015 C021 1.514(8)
C015 C016 1.560(8)
C016 C022 1.521(9)
C017 C056 1.387(11)
C017 C018 1.446(9)
C017 C057 1.471(12)
C018 C029 1.447(10)
C019 C031 1.365(10)
C019 C040 1.445(10)
C021 C026 1.400(9)
C023 C033 1.327(10)
C023 C031 1.417(11)
C023 C068 1.491(10)
C024 C034 1.401(10)
C024 C056 1.415(11)
C024 C059 1.445(10)
C025 C061 1.526(9)
C025 C045 1.531(9)
C025 C084 1.532(9)
C026 C028 1.397(8)
C027 C042 1.395(12)
C027 C069 1.448(11)
C027 C1 1.483(10)
C028 C032 1.407(9)
C028 C037 1.519(9)
C029 C036 1.370(11)
C029 C065 1.439(12)
C030 C075 1.368(14)
C030 C051 1.444(13)
C030 C031 1.501(11)
C033 C1 1.466(9)
C033 C049 1.524(11)
C034 C035 1.438(10)
C035 C044 1.388(10)
C035 C076 1.427(11)
C036 C070 1.369(13)
C036 C064 1.485(13)
C037 C055 1.495(9)
C037 C086 1.523(10)
C037 C066 1.569(10)
C038 C040 1.360(11)
C038 C080 1.412(12)
C038 C075 1.413(14)
C039 C043 1.418(11)
C039 C050 1.461(12)
C040 C050 1.504(12)
C041 C070 1.367(12)
C041 C076 1.512(12)
C042 C043 1.410(12)
C042 C060 1.465(12)
C043 C071 1.443(10)
C044 C082 1.408(13)
C044 C080 1.514(12)
C046 C054 1.365(11)
C046 C071 1.406(13)
C046 C060 1.557(15)
C047 C078 1.338(14)
C047 C054 1.366(15)
C047 C070 1.487(12)
C048 C063 1.366(13)
C048 C062 1.458(13)
C048 C087 1.472(15)
C049 C063 1.341(11)
C049 C069 1.417(11)
C050 C079 1.379(11)
C051 C072 1.360(10)
C051 C068 1.380(13)
C052 C076 1.328(11)
C052 C077 1.407(13)
C052 C078 1.482(14)
C053 C067 1.429(12)
C053 C072 1.431(12)
C053 C056 1.442(10)
C054 C064 1.436(16)
C057 C062 1.382(12)
C057 C065 1.539(14)
C058 C069 1.387(10)
C058 C085 1.395(14)
C058 C087 1.513(14)
C059 C082 1.326(13)
C059 C072 1.533(13)
C060 C085 1.320(15)
C062 C067 1.365(14)
C063 C083 1.474(13)
C064 C081 1.409(17)
C065 C073 1.352(13)
C067 C083 1.546(12)
C068 C083 1.336(12)
C071 C074 1.416(13)
C073 C081 1.410(17)
C073 C087 1.431(15)
C074 C079 1.402(15)
C074 C078 1.535(13)
C075 C082 1.517(11)
C077 C080 1.415(14)
C077 C079 1.470(13)
C081 C085 1.481(13)

loop_
_geom_torsion_atom_site_label_1
_geom_torsion_atom_site_label_2
_geom_torsion_atom_site_label_3
_geom_torsion_atom_site_label_4
_geom_torsion
C1 N1 C008 C039 -100.4(6)
C016 N1 C008 C039 137.6(6)
C1 N1 C008 C019 91.1(8)
C016 N1 C008 C019 -30.8(10)
C016 N1 C008 C1 -121.9(6)
C021 C011 C012 C032 0.2(8)
C021 C011 C012 C025 -179.3(5)
C020 N2 C014 O2 -173.2(6)
C020 N2 C014 C016 9.9(9)
C1 N1 C016 C022 68.7(7)
C008 N1 C016 C022 162.0(5)
C1 N1 C016 C014 -171.3(6)
C008 N1 C016 C014 -78.1(7)
C1 N1 C016 C015 -52.7(8)
C008 N1 C016 C015 40.6(8)
O2 C014 C016 N1 43.2(8)
N2 C014 C016 N1 -139.9(5)
O2 C014 C016 C022 157.6(6)
N2 C014 C016 C022 -25.4(7)
O2 C014 C016 C015 -83.2(7)
N2 C014 C016 C015 93.8(6)
C021 C015 C016 N1 -179.2(5)
C021 C015 C016 C022 61.7(7)
C021 C015 C016 C014 -60.0(7)
C041 C013 C018 C017 138.3(6)
C034 C013 C018 C017 0.0(8)
C041 C013 C018 C029 0.5(8)
C034 C013 C018 C029 -137.8(6)
C056 C017 C018 C013 -0.2(8)
C057 C017 C018 C013 -142.4(6)
C056 C017 C018 C029 141.1(6)
C057 C017 C018 C029 -1.1(7)
N1 C008 C019 C031 -57.5(10)
C039 C008 C019 C031 133.1(6)
C1 C008 C019 C031 4.4(8)
N1 C008 C019 C040 158.2(6)
C039 C008 C019 C040 -11.3(7)
C1 C008 C019 C040 -139.9(5)
C022 N3 C020 O3 169.3(5)
C022 N3 C020 N2 -13.4(8)
C014 N2 C020 O3 -172.6(6)
C014 N2 C020 N3 10.1(8)
C012 C011 C021 C026 0.5(8)
C012 C011 C021 C015 180.0(5)
C016 C015 C021 C011 -86.6(7)
C016 C015 C021 C026 92.9(7)
C020 N3 C022 O1 177.6(5)
C020 N3 C022 C016 -4.1(8)
N1 C016 C022 O1 -43.0(7)
C014 C016 C022 O1 -158.7(5)
C015 C016 C022 O1 84.0(6)
N1 C016 C022 N3 138.6(5)
C014 C016 C022 N3 23.0(7)
C015 C016 C022 N3 -94.3(6)
C011 C012 C025 C061 -160.1(6)
C032 C012 C025 C061 20.4(8)
C011 C012 C025 C045 -39.3(7)
C032 C012 C025 C045 141.2(6)
C011 C012 C025 C084 79.3(7)
C032 C012 C025 C084 -100.1(7)
C011 C021 C026 C028 -1.0(8)
C015 C021 C026 C028 179.6(5)
C021 C026 C028 C032 0.7(8)
C021 C026 C028 C037 178.3(5)
C013 C018 C029 C036 -1.2(8)
C017 C018 C029 C036 -142.8(6)
C013 C018 C029 C065 142.3(6)
C017 C018 C029 C065 0.6(7)
C040 C019 C031 C023 135.8(7)
C008 C019 C031 C023 -5.1(10)
C040 C019 C031 C030 -3.6(10)
C008 C019 C031 C030 -144.5(6)
C033 C023 C031 C019 -0.2(10)
C068 C023 C031 C019 -143.6(6)
C033 C023 C031 C030 143.3(6)
C068 C023 C031 C030 0.0(7)
C075 C030 C031 C019 -0.4(10)
C051 C030 C031 C019 146.0(7)
C075 C030 C031 C023 -145.4(7)
C051 C030 C031 C023 1.0(7)
C011 C012 C032 C028 -0.4(8)
C025 C012 C032 C028 179.0(5)
C026 C028 C032 C012 0.0(8)
C037 C028 C032 C012 -177.6(5)
C031 C023 C033 C1 6.1(10)
C068 C023 C033 C1 145.0(6)
C031 C023 C033 C049 -136.2(6)
C068 C023 C033 C049 2.7(9)
C056 C024 C034 C035 -138.7(6)
C059 C024 C034 C035 0.0(10)
C056 C024 C034 C013 0.4(9)
C059 C024 C034 C013 139.1(7)
C018 C013 C034 C024 -0.1(8)
C041 C013 C034 C024 -142.9(6)
C018 C013 C034 C035 142.4(6)
C041 C013 C034 C035 -0.3(7)
C024 C034 C035 C044 -0.8(9)
C013 C034 C035 C044 -143.6(6)
C024 C034 C035 C076 142.8(6)
C013 C034 C035 C076 0.0(7)
C065 C029 C036 C070 -137.9(7)
C018 C029 C036 C070 1.9(10)
C065 C029 C036 C064 -2.1(10)
C018 C029 C036 C064 137.7(7)
C026 C028 C037 C055 154.0(6)
C032 C028 C037 C055 -28.5(8)
C026 C028 C037 C086 -82.0(7)
C032 C028 C037 C086 95.5(7)
C026 C028 C037 C066 37.0(7)
C032 C028 C037 C066 -145.5(6)
N1 C008 C039 C043 55.5(8)
C019 C008 C039 C043 -133.6(6)
C1 C008 C039 C043 -5.7(8)
N1 C008 C039 C050 -159.7(6)
C019 C008 C039 C050 11.2(7)
C1 C008 C039 C050 139.1(5)
C080 C038 C040 C019 -141.0(8)
C075 C038 C040 C019 0.3(11)
C080 C038 C040 C050 -1.2(11)
C075 C038 C040 C050 140.1(7)
C031 C019 C040 C038 3.7(11)
C008 C019 C040 C038 150.2(7)
C031 C019 C040 C050 -139.5(6)
C008 C019 C040 C050 6.9(7)
C018 C013 C041 C070 -0.5(9)
C034 C013 C041 C070 142.4(6)
C018 C013 C041 C076 -142.4(6)
C034 C013 C041 C076 0.5(7)
C069 C027 C042 C043 136.0(7)
C1 C027 C042 C043 -6.0(9)
C069 C027 C042 C060 -4.7(9)
C1 C027 C042 C060 -146.7(7)
C027 C042 C043 C039 -0.7(10)
C060 C042 C043 C039 142.9(6)
C027 C042 C043 C071 -143.2(6)
C060 C042 C043 C071 0.4(7)
C008 C039 C043 C042 6.8(9)
C050 C039 C043 C042 -134.0(7)
C008 C039 C043 C071 146.2(6)
C050 C039 C043 C071 5.4(9)
C076 C035 C044 C082 -137.1(7)
C034 C035 C044 C082 1.6(10)
C076 C035 C044 C080 0.7(11)
C034 C035 C044 C080 139.4(7)
C023 C033 C049 C063 -3.6(9)
C1 C033 C049 C063 -152.2(6)
C023 C033 C049 C069 141.1(6)
C1 C033 C049 C069 -7.5(7)
C043 C039 C050 C079 -5.2(10)
C008 C039 C050 C079 -151.1(7)
C043 C039 C050 C040 139.2(6)
C008 C039 C050 C040 -6.8(7)
C038 C040 C050 C079 -0.6(11)
C019 C040 C050 C079 145.0(7)
C038 C040 C050 C039 -145.7(7)
C019 C040 C050 C039 -0.1(7)
C075 C030 C051 C072 -1.7(11)
C031 C030 C051 C072 -145.3(7)
C075 C030 C051 C068 141.9(8)
C031 C030 C051 C068 -1.6(8)
C071 C046 C054 C047 0.4(13)
C060 C046 C054 C047 138.1(9)
C071 C046 C054 C064 -137.3(9)
C060 C046 C054 C064 0.4(11)
C078 C047 C054 C046 1.8(13)
C070 C047 C054 C046 -142.7(8)
C078 C047 C054 C064 143.5(8)
C070 C047 C054 C064 -0.9(9)
C018 C017 C056 C024 0.5(9)
C057 C017 C056 C024 138.9(6)
C018 C017 C056 C053 -138.2(6)
C057 C017 C056 C053 0.2(9)
C034 C024 C056 C017 -0.7(9)
C059 C024 C056 C017 -143.1(6)
C034 C024 C056 C053 141.8(6)
C059 C024 C056 C053 -0.7(7)
C067 C053 C056 C017 -1.0(9)
C072 C053 C056 C017 142.2(6)
C067 C053 C056 C024 -143.6(6)
C072 C053 C056 C024 -0.4(7)
C056 C017 C057 C062 -0.8(10)
C018 C017 C057 C062 142.3(7)
C056 C017 C057 C065 -141.9(6)
C018 C017 C057 C065 1.1(7)
C034 C024 C059 C082 0.1(11)
C056 C024 C059 C082 143.1(8)
C034 C024 C059 C072 -141.6(7)
C056 C024 C059 C072 1.4(7)
C027 C042 C060 C085 3.1(12)
C043 C042 C060 C085 -142.5(9)
C027 C042 C060 C046 144.8(7)
C043 C042 C060 C046 -0.8(7)
C054 C046 C060 C085 -0.3(11)
C071 C046 C060 C085 144.3(8)
C054 C046 C060 C042 -143.7(7)
C071 C046 C060 C042 0.9(7)
C017 C057 C062 C067 2.1(11)
C065 C057 C062 C067 138.3(8)
C017 C057 C062 C048 -136.9(9)
C065 C057 C062 C048 -0.7(12)
C063 C048 C062 C067 -3.1(10)
C087 C048 C062 C067 -143.9(8)
C063 C048 C062 C057 140.0(9)
C087 C048 C062 C057 -0.7(12)
C069 C049 C063 C048 -0.4(12)
C033 C049 C063 C048 140.2(8)
C069 C049 C063 C083 -140.3(8)
C033 C049 C063 C083 0.3(10)
C062 C048 C063 C049 -140.3(8)
C087 C048 C063 C049 -1.8(13)
C062 C048 C063 C083 2.7(10)
C087 C048 C063 C083 141.2(7)
C046 C054 C064 C081 -0.4(12)
C047 C054 C064 C081 -143.0(8)
C046 C054 C064 C036 143.7(8)
C047 C054 C064 C036 1.2(9)
C070 C036 C064 C081 145.1(7)
C029 C036 C064 C081 3.3(11)
C070 C036 C064 C054 -0.9(8)
C029 C036 C064 C054 -142.8(8)
C036 C029 C065 C073 1.6(11)
C018 C029 C065 C073 -141.6(8)
C036 C029 C065 C057 143.3(6)
C018 C029 C065 C057 0.1(7)
C062 C057 C065 C073 0.7(12)
C017 C057 C065 C073 142.6(8)
C062 C057 C065 C029 -142.7(7)
C017 C057 C065 C029 -0.8(7)
C057 C062 C067 C053 -3.0(12)
C048 C062 C067 C053 141.8(7)
C057 C062 C067 C083 -142.6(7)
C048 C062 C067 C083 2.2(9)
C072 C053 C067 C062 -137.2(8)
C056 C053 C067 C062 2.4(10)
C072 C053 C067 C083 0.2(9)
C056 C053 C067 C083 139.9(7)
C072 C051 C068 C083 -1.5(11)
C030 C051 C068 C083 -143.2(7)
C072 C051 C068 C023 143.4(7)
C030 C051 C068 C023 1.7(8)
C033 C023 C068 C083 1.5(10)
C031 C023 C068 C083 145.2(7)
C033 C023 C068 C051 -144.7(7)
C031 C023 C068 C051 -1.0(8)
C085 C058 C069 C049 134.9(9)
C087 C058 C069 C049 -2.6(11)
C085 C058 C069 C027 -4.6(10)
C087 C058 C069 C027 -142.2(7)
C063 C049 C069 C058 2.8(12)
C033 C049 C069 C058 -142.1(7)
C063 C049 C069 C027 145.3(7)
C033 C049 C069 C027 0.4(7)
C042 C027 C069 C058 5.4(9)
C1 C027 C069 C058 151.7(6)
C042 C027 C069 C049 -139.5(6)
C1 C027 C069 C049 6.8(7)
C013 C041 C070 C036 1.1(10)
C076 C041 C070 C036 138.2(7)
C013 C041 C070 C047 -137.9(7)
C076 C041 C070 C047 -0.8(10)
C029 C036 C070 C041 -1.8(10)
C064 C036 C070 C041 -142.3(7)
C029 C036 C070 C047 140.8(7)
C064 C036 C070 C047 0.3(8)
C078 C047 C070 C041 -2.0(12)
C054 C047 C070 C041 143.7(8)
C078 C047 C070 C036 -145.3(8)
C054 C047 C070 C036 0.4(9)
C054 C046 C071 C074 -1.3(11)
C060 C046 C071 C074 -144.1(6)
C054 C046 C071 C043 142.0(8)
C060 C046 C071 C043 -0.7(7)
C042 C043 C071 C046 0.2(8)
C039 C043 C071 C046 -144.2(7)
C042 C043 C071 C074 142.1(7)
C039 C043 C071 C074 -2.4(10)
C068 C051 C072 C053 -0.4(11)
C030 C051 C072 C053 138.8(8)
C068 C051 C072 C059 -137.4(8)
C030 C051 C072 C059 1.7(10)
C067 C053 C072 C051 0.9(10)
C056 C053 C072 C051 -141.9(7)
C067 C053 C072 C059 144.0(6)
C056 C053 C072 C059 1.3(7)
C082 C059 C072 C051 -1.9(11)
C024 C059 C072 C051 141.3(7)
C082 C059 C072 C053 -144.9(7)
C024 C059 C072 C053 -1.6(7)
C029 C065 C073 C081 -2.2(12)
C057 C065 C073 C081 -139.5(9)
C029 C065 C073 C087 138.2(10)
C057 C065 C073 C087 0.8(14)
C046 C071 C074 C079 138.7(8)
C043 C071 C074 C079 -1.3(11)
C046 C071 C074 C078 0.2(9)
C043 C071 C074 C078 -139.7(7)
C051 C030 C075 C038 -135.3(8)
C031 C030 C075 C038 4.6(11)
C051 C030 C075 C082 1.6(11)
C031 C030 C075 C082 141.6(7)
C040 C038 C075 C030 -4.6(12)
C080 C038 C075 C030 140.5(8)
C040 C038 C075 C082 -145.1(7)
C080 C038 C075 C082 0.0(9)
C077 C052 C076 C035 0.3(12)
C078 C052 C076 C035 138.3(8)
C077 C052 C076 C041 -138.8(8)
C078 C052 C076 C041 -0.7(10)
C044 C035 C076 C052 -1.2(11)
C034 C035 C076 C052 -143.4(7)
C044 C035 C076 C041 142.5(7)
C034 C035 C076 C041 0.3(7)
C070 C041 C076 C052 2.1(10)
C013 C041 C076 C052 143.9(6)
C070 C041 C076 C035 -142.3(7)
C013 C041 C076 C035 -0.5(7)
C076 C052 C077 C080 1.1(13)
C078 C052 C077 C080 -140.6(8)
C076 C052 C077 C079 141.4(8)
C078 C052 C077 C079 -0.3(9)
C054 C047 C078 C052 -137.4(8)
C070 C047 C078 C052 3.5(12)
C054 C047 C078 C074 -2.8(11)
C070 C047 C078 C074 138.1(8)
C076 C052 C078 C047 -2.2(11)
C077 C052 C078 C047 140.1(8)
C076 C052 C078 C074 -141.8(7)
C077 C052 C078 C074 0.5(9)
C079 C074 C078 C047 -142.2(8)
C071 C074 C078 C047 1.7(10)
C079 C074 C078 C052 -0.4(9)
C071 C074 C078 C052 143.5(7)
C039 C050 C079 C074 1.5(11)
C040 C050 C079 C074 -138.3(8)
C039 C050 C079 C077 140.5(9)
C040 C050 C079 C077 0.7(12)
C071 C074 C079 C050 1.7(11)
C078 C074 C079 C050 143.8(7)
C071 C074 C079 C077 -141.9(7)
C078 C074 C079 C077 0.3(9)
C052 C077 C079 C050 -142.2(9)
C080 C077 C079 C050 0.9(12)
C052 C077 C079 C074 0.0(9)
C080 C077 C079 C074 143.2(8)
C040 C038 C080 C077 3.0(13)
C075 C038 C080 C077 -140.6(9)
C040 C038 C080 C044 143.1(8)
C075 C038 C080 C044 -0.5(9)
C052 C077 C080 C038 135.1(9)
C079 C077 C080 C038 -2.8(12)
C052 C077 C080 C044 -1.5(11)
C079 C077 C080 C044 -139.4(8)
C035 C044 C080 C038 -142.6(8)
C082 C044 C080 C038 0.9(9)
C035 C044 C080 C077 0.6(10)
C082 C044 C080 C077 144.1(7)
C054 C064 C081 C073 136.7(9)
C036 C064 C081 C073 -4.0(12)
C054 C064 C081 C085 0.3(13)
C036 C064 C081 C085 -140.4(8)
C065 C073 C081 C064 3.5(13)
C087 C073 C081 C064 -141.0(8)
C065 C073 C081 C085 143.3(8)
C087 C073 C081 C085 -1.1(10)
C024 C059 C082 C044 0.6(11)
C072 C059 C082 C044 138.2(7)
C024 C059 C082 C075 -135.9(8)
C072 C059 C082 C075 1.7(11)
C035 C044 C082 C059 -1.5(11)
C080 C044 C082 C059 -142.6(7)
C035 C044 C082 C075 140.3(7)
C080 C044 C082 C075 -0.8(8)
C030 C075 C082 C059 -1.7(11)
C038 C075 C082 C059 141.5(8)
C030 C075 C082 C044 -142.6(8)
C038 C075 C082 C044 0.5(9)
C051 C068 C083 C063 136.4(7)
C023 C068 C083 C063 -5.1(10)
C051 C068 C083 C067 2.6(10)
C023 C068 C083 C067 -138.9(7)
C049 C063 C083 C068 4.2(11)
C048 C063 C083 C068 -141.3(8)
C049 C063 C083 C067 144.2(7)
C048 C063 C083 C067 -1.3(8)
C062 C067 C083 C068 140.9(8)
C053 C067 C083 C068 -1.9(10)
C062 C067 C083 C063 -0.6(8)
C053 C067 C083 C063 -143.5(7)
C042 C060 C085 C058 -2.2(13)
C046 C060 C085 C058 -139.1(8)
C042 C060 C085 C081 137.1(9)
C046 C060 C085 C081 0.2(12)
C069 C058 C085 C060 3.1(12)
C087 C058 C085 C060 143.9(8)
C069 C058 C085 C081 -141.2(7)
C087 C058 C085 C081 -0.4(9)
C064 C081 C085 C060 -0.2(13)
C073 C081 C085 C060 -141.8(10)
C064 C081 C085 C058 142.5(9)
C073 C081 C085 C058 0.9(10)
C065 C073 C087 C048 -2.5(15)
C081 C073 C087 C048 141.4(9)
C065 C073 C087 C058 -143.1(10)
C081 C073 C087 C058 0.9(9)
C063 C048 C087 C073 -135.1(10)
C062 C048 C087 C073 2.4(12)
C063 C048 C087 C058 1.7(11)
C062 C048 C087 C058 139.2(8)
C069 C058 C087 C073 143.8(8)
C085 C058 C087 C073 -0.3(9)
C069 C058 C087 C048 0.4(10)
C085 C058 C087 C048 -143.7(8)
C008 N1 C1 C033 -92.2(8)
C016 N1 C1 C033 31.0(10)
C008 N1 C1 C027 101.9(7)
C016 N1 C1 C027 -134.9(6)
C016 N1 C1 C008 123.2(6)
C023 C033 C1 N1 57.6(10)
C049 C033 C1 N1 -156.1(7)
C023 C033 C1 C027 -135.0(7)
C049 C033 C1 C027 11.3(7)
C023 C033 C1 C008 -6.0(8)
C049 C033 C1 C008 140.2(5)
C042 C027 C1 N1 -56.8(9)
C069 C027 C1 N1 157.7(6)
C042 C027 C1 C033 134.1(6)
C069 C027 C1 C033 -11.5(7)
C042 C027 C1 C008 6.3(8)
C069 C027 C1 C008 -139.2(5)
C039 C008 C1 N1 109.9(5)
C019 C008 C1 N1 -124.8(6)
N1 C008 C1 C033 125.5(6)
C039 C008 C1 C033 -124.6(6)
C019 C008 C1 C033 0.8(7)
N1 C008 C1 C027 -110.5(6)
C039 C008 C1 C027 -0.6(7)
C019 C008 C1 C027 124.7(6)
